data_4329862
loop_
_publ_author_name
'Alasdair P. M. Robertson'
'Mairi F. Haddow'
'Ian Manners'

_publ_section_title
;
 Synthesis and the Thermal and Catalytic Dehydrogenation Reactions of
 Amine-Thioboranes
;
_journal_name_full 'Inorganic Chemistry'
_journal_page_first 8254
_journal_page_last 8264
_journal_paper_doi 10.1021/ic3008188
_journal_volume 51
_journal_year 2012
_chemical_formula_moiety 'C8 H9 B F5 N S'
_chemical_formula_sum 'C8 H9 B F5 N S'
_chemical_formula_weight 257.03
_chemical_name_systematic
; 
 ? 
;
_space_group_IT_number 2
_symmetry_cell_setting triclinic
_symmetry_space_group_name_Hall '-P 1'
_symmetry_space_group_name_H-M 'P -1'
_atom_sites_solution_hydrogens geom
_atom_sites_solution_primary direct
_atom_sites_solution_secondary difmap
_audit_creation_method SHELXL-97
_cell_angle_alpha 108.206(6)
_cell_angle_beta 98.613(7)
_cell_angle_gamma 96.804(7)
_cell_formula_units_Z 2
_cell_length_a 5.4531(12)
_cell_length_b 10.225(2)
_cell_length_c 10.230(2)
_cell_measurement_reflns_used 5830
_cell_measurement_temperature 100(2)
_cell_measurement_theta_max 66.26
_cell_measurement_theta_min 4.62
_cell_volume 527.38(19)
_computing_cell_refinement 'Bruker Apex II'
_computing_data_collection 'Bruker Apex II'
_computing_data_reduction 'Bruker SAINT'
_computing_molecular_graphics 'Bruker ShelXTL'
_computing_publication_material 'Bruker ShelXTL'
_computing_structure_refinement 'SHELXL-97 (Sheldrick, 2008)'
_computing_structure_solution 'SHELXS-97 (Sheldrick, 2008)'
_diffrn_ambient_temperature 100(2)
_diffrn_measured_fraction_theta_full 0.965
_diffrn_measured_fraction_theta_max 0.965
_diffrn_measurement_device_type 'Bruker Apex II kappa CCD area detector'
_diffrn_radiation_monochromator graphite
_diffrn_radiation_source 'rotating anode'
_diffrn_radiation_type CuK\a
_diffrn_radiation_wavelength 1.54178
_diffrn_reflns_av_R_equivalents 0.0468
_diffrn_reflns_av_sigmaI/netI 0.0493
_diffrn_reflns_limit_h_max 5
_diffrn_reflns_limit_h_min -6
_diffrn_reflns_limit_k_max 12
_diffrn_reflns_limit_k_min -11
_diffrn_reflns_limit_l_max 12
_diffrn_reflns_limit_l_min -11
_diffrn_reflns_number 6427
_diffrn_reflns_theta_full 66.25
_diffrn_reflns_theta_max 66.25
_diffrn_reflns_theta_min 4.62
_exptl_absorpt_coefficient_mu 3.185
_exptl_absorpt_correction_T_max 0.7528
_exptl_absorpt_correction_T_min 0.5881
_exptl_absorpt_correction_type multi-scan
_exptl_absorpt_process_details 'SADABS V2008/1'
_exptl_crystal_colour colourless
_exptl_crystal_density_diffrn 1.619
_exptl_crystal_description plate
_exptl_crystal_F_000 260
_exptl_crystal_size_max 0.35
_exptl_crystal_size_mid 0.18
_exptl_crystal_size_min 0.03
_refine_diff_density_max 0.678
_refine_diff_density_min -0.478
_refine_diff_density_rms 0.101
_refine_ls_extinction_method none
_refine_ls_goodness_of_fit_ref 1.077
_refine_ls_hydrogen_treatment mixed
_refine_ls_matrix_type full
_refine_ls_number_parameters 156
_refine_ls_number_reflns 1794
_refine_ls_number_restraints 0
_refine_ls_restrained_S_all 1.077
_refine_ls_R_factor_all 0.0495
_refine_ls_R_factor_gt 0.0492
_refine_ls_shift/su_max 0.000
_refine_ls_shift/su_mean 0.000
_refine_ls_structure_factor_coef Fsqd
_refine_ls_weighting_details 'calc w=1/[\s^2^(Fo^2^)+(0.0880P)^2^+0.1800P] where P=(Fo^2^+2Fc^2^)/3'
_refine_ls_weighting_scheme calc
_refine_ls_wR_factor_gt 0.1261
_refine_ls_wR_factor_ref 0.1265
_reflns_number_gt 1770
_reflns_number_total 1794
_reflns_threshold_expression >2sigma(I)
_cod_data_source_file ic3008188_si_002_07.cif
_cod_data_source_block Me2NHBH2SC6F5
_cod_depositor_comments
;
The following automatic conversions were performed:

'_symmetry_cell_setting' value 'triclinic ' changed to 'triclinic'
according to the built-in table from CIF Core dictionary named
'cif_core.dic' version 2.4.1 from 2010-06-29.

Automatic conversion script
Id: cif_fix_values 1891 2012-01-12 08:04:46Z andrius 
;
_cod_original_cell_volume 527.4(2)
_cod_original_sg_symbol_Hall -P1
_cod_database_code 4329862

loop_
_symmetry_equiv_pos_as_xyz
'x, y, z'
'-x, -y, -z'

loop_
_atom_site_label
_atom_site_type_symbol
_atom_site_fract_x
_atom_site_fract_y
_atom_site_fract_z
_atom_site_U_iso_or_equiv
_atom_site_adp_type
_atom_site_occupancy
_atom_site_symmetry_multiplicity
_atom_site_calc_flag
_atom_site_refinement_flags
B1 B 0.2068(4) 0.2926(2) 1.0579(2) 0.0251(5) Uani 1 1 d .
H1A H 0.193(4) 0.387(2) 1.021(2) 0.030 Uiso 1 1 d .
H1B H 0.138(4) 0.298(2) 1.156(2) 0.030 Uiso 1 1 d .
C1 C 0.0196(3) 0.17915(18) 0.76226(19) 0.0226(4) Uani 1 1 d .
C2 C 0.1787(3) 0.13174(18) 0.6708(2) 0.0252(4) Uani 1 1 d .
C3 C 0.1887(4) 0.1707(2) 0.5533(2) 0.0275(4) Uani 1 1 d .
C4 C 0.0353(4) 0.2606(2) 0.5249(2) 0.0284(5) Uani 1 1 d .
C5 C -0.1284(4) 0.30847(19) 0.6120(2) 0.0268(4) Uani 1 1 d .
C6 C -0.1352(4) 0.26795(18) 0.7288(2) 0.0248(4) Uani 1 1 d .
C7 C 0.5390(4) 0.1711(2) 1.1555(2) 0.0271(4) Uani 1 1 d .
H7A H 0.7166 0.1608 1.1649 0.041 Uiso 1 1 calc R
H7B H 0.4330 0.0816 1.0968 0.041 Uiso 1 1 calc R
H7C H 0.4951 0.1999 1.2486 0.041 Uiso 1 1 calc R
C8 C 0.6470(4) 0.41728(19) 1.1804(2) 0.0303(5) Uani 1 1 d .
H8A H 0.5760 0.4520 1.2646 0.045 Uiso 1 1 calc R
H8B H 0.6418 0.4836 1.1290 0.045 Uiso 1 1 calc R
H8C H 0.8221 0.4073 1.2078 0.045 Uiso 1 1 calc R
F1 F 0.3337(2) 0.04496(12) 0.69514(13) 0.0340(3) Uani 1 1 d .
F2 F 0.3465(2) 0.12268(13) 0.46815(13) 0.0375(3) Uani 1 1 d .
F3 F 0.0462(3) 0.30076(13) 0.41306(12) 0.0401(4) Uani 1 1 d .
F4 F -0.2813(2) 0.39404(12) 0.58324(13) 0.0378(3) Uani 1 1 d .
F5 F -0.2988(2) 0.31679(11) 0.81047(12) 0.0309(3) Uani 1 1 d .
N1 N 0.4972(3) 0.27901(15) 1.08906(17) 0.0217(4) Uani 1 1 d .
H1 H 0.556(4) 0.253(2) 1.013(3) 0.026 Uiso 1 1 d .
S1 S 0.00917(8) 0.12897(4) 0.91254(4) 0.0266(2) Uani 1 1 d .

loop_
_atom_site_aniso_label
_atom_site_aniso_U_11
_atom_site_aniso_U_22
_atom_site_aniso_U_33
_atom_site_aniso_U_23
_atom_site_aniso_U_13
_atom_site_aniso_U_12
B1 0.0246(11) 0.0270(10) 0.0246(10) 0.0091(8) 0.0054(8) 0.0056(8)
C1 0.0236(9) 0.0188(8) 0.0232(9) 0.0077(7) 0.0010(7) -0.0024(7)
C2 0.0239(9) 0.0206(9) 0.0296(10) 0.0094(8) 0.0015(8) 0.0009(7)
C3 0.0276(10) 0.0266(10) 0.0249(10) 0.0052(8) 0.0068(8) -0.0004(8)
C4 0.0328(10) 0.0290(10) 0.0209(9) 0.0116(8) -0.0012(8) -0.0048(8)
C5 0.0288(10) 0.0209(9) 0.0283(10) 0.0091(8) -0.0022(8) 0.0027(8)
C6 0.0270(10) 0.0198(9) 0.0254(9) 0.0059(7) 0.0050(8) 0.0005(7)
C7 0.0286(10) 0.0242(9) 0.0326(10) 0.0156(8) 0.0051(8) 0.0043(7)
C8 0.0272(10) 0.0193(9) 0.0406(11) 0.0074(8) 0.0029(9) 0.0017(7)
F1 0.0329(7) 0.0322(6) 0.0433(7) 0.0183(5) 0.0092(5) 0.0129(5)
F2 0.0382(7) 0.0419(7) 0.0332(7) 0.0098(5) 0.0161(5) 0.0064(5)
F3 0.0514(8) 0.0456(7) 0.0271(6) 0.0216(6) 0.0049(6) 0.0007(6)
F4 0.0442(7) 0.0332(7) 0.0419(7) 0.0210(6) 0.0031(6) 0.0133(5)
F5 0.0332(6) 0.0280(6) 0.0343(7) 0.0109(5) 0.0118(5) 0.0088(5)
N1 0.0246(8) 0.0205(8) 0.0219(8) 0.0085(6) 0.0078(6) 0.0035(6)
S1 0.0288(3) 0.0256(3) 0.0262(3) 0.0139(2) 0.0026(2) -0.0029(2)

loop_
_atom_type_symbol
_atom_type_description
_atom_type_scat_dispersion_real
_atom_type_scat_dispersion_imag
_atom_type_scat_source
C C 0.0181 0.0091 'International Tables Vol C Tables 4.2.6.8 and 6.1.1.4'
H H 0.0000 0.0000 'International Tables Vol C Tables 4.2.6.8 and 6.1.1.4'
B B 0.0090 0.0039 'International Tables Vol C Tables 4.2.6.8 and 6.1.1.4'
N N 0.0311 0.0180 'International Tables Vol C Tables 4.2.6.8 and 6.1.1.4'
F F 0.0727 0.0534 'International Tables Vol C Tables 4.2.6.8 and 6.1.1.4'
S S 0.3331 0.5567 'International Tables Vol C Tables 4.2.6.8 and 6.1.1.4'

loop_
_geom_angle_atom_site_label_1
_geom_angle_atom_site_label_2
_geom_angle_atom_site_label_3
_geom_angle
N1 B1 S1 111.83(12)
N1 B1 H1A 108.3(12)
S1 B1 H1A 108.2(12)
N1 B1 H1B 105.6(11)
S1 B1 H1B 106.6(12)
H1A B1 H1B 116.3(16)
C2 C1 C6 116.24(17)
C2 C1 S1 122.35(14)
C6 C1 S1 121.41(15)
F1 C2 C3 117.24(17)
F1 C2 C1 119.99(17)
C3 C2 C1 122.77(18)
F2 C3 C4 120.07(18)
F2 C3 C2 120.65(18)
C4 C3 C2 119.28(18)
F3 C4 C5 120.36(18)
F3 C4 C3 119.82(18)
C5 C4 C3 119.82(17)
F4 C5 C4 119.95(17)
F4 C5 C6 120.21(18)
C4 C5 C6 119.84(18)
F5 C6 C5 117.76(17)
F5 C6 C1 120.20(17)
C5 C6 C1 122.04(18)
N1 C7 H7A 109.5
N1 C7 H7B 109.5
H7A C7 H7B 109.5
N1 C7 H7C 109.5
H7A C7 H7C 109.5
H7B C7 H7C 109.5
N1 C8 H8A 109.5
N1 C8 H8B 109.5
H8A C8 H8B 109.5
N1 C8 H8C 109.5
H8A C8 H8C 109.5
H8B C8 H8C 109.5
C8 N1 C7 110.17(15)
C8 N1 B1 109.20(14)
C7 N1 B1 112.49(15)
C8 N1 H1 108.0(15)
C7 N1 H1 105.0(15)
B1 N1 H1 111.9(15)
C1 S1 B1 100.82(9)

loop_
_geom_bond_atom_site_label_1
_geom_bond_atom_site_label_2
_geom_bond_distance
B1 N1 1.599(3)
B1 S1 1.926(2)
B1 H1A 1.15(2)
B1 H1B 1.12(2)
C1 C2 1.387(3)
C1 C6 1.394(3)
C1 S1 1.7727(19)
C2 F1 1.348(2)
C2 C3 1.386(3)
C3 F2 1.341(2)
C3 C4 1.380(3)
C4 F3 1.338(2)
C4 C5 1.378(3)
C5 F4 1.344(2)
C5 C6 1.386(3)
C6 F5 1.346(2)
C7 N1 1.488(2)
C7 H7A 0.9800
C7 H7B 0.9800
C7 H7C 0.9800
C8 N1 1.487(2)
C8 H8A 0.9800
C8 H8B 0.9800
C8 H8C 0.9800
N1 H1 0.86(3)

loop_
_geom_torsion_atom_site_label_1
_geom_torsion_atom_site_label_2
_geom_torsion_atom_site_label_3
_geom_torsion_atom_site_label_4
_geom_torsion
C6 C1 C2 F1 -179.70(15)
S1 C1 C2 F1 -0.4(2)
C6 C1 C2 C3 0.9(3)
S1 C1 C2 C3 -179.81(14)
F1 C2 C3 F2 0.2(3)
C1 C2 C3 F2 179.67(16)
F1 C2 C3 C4 -179.33(16)
C1 C2 C3 C4 0.1(3)
F2 C3 C4 F3 -0.7(3)
C2 C3 C4 F3 178.91(16)
F2 C3 C4 C5 179.34(16)
C2 C3 C4 C5 -1.1(3)
F3 C4 C5 F4 1.2(3)
C3 C4 C5 F4 -178.80(16)
F3 C4 C5 C6 -178.96(16)
C3 C4 C5 C6 1.0(3)
F4 C5 C6 F5 0.1(3)
C4 C5 C6 F5 -179.70(16)
F4 C5 C6 C1 179.85(16)
C4 C5 C6 C1 0.0(3)
C2 C1 C6 F5 178.76(15)
S1 C1 C6 F5 -0.6(2)
C2 C1 C6 C5 -0.9(3)
S1 C1 C6 C5 179.75(14)
S1 B1 N1 C8 168.97(13)
S1 B1 N1 C7 -68.38(18)
C2 C1 S1 B1 101.37(16)
C6 C1 S1 B1 -79.36(16)
N1 B1 S1 C1 -92.79(14)
